data_4310797
loop_
_publ_author_name
'Xin-min Gan'
'Iris Binyamin'
'Brian M. Rapko'
'Jesse Fox'
'Eileen N. Duesler'
'Robert T. Paine'

_publ_section_title
;
 Hydrogen Bonded Framework Structures Constructed from 2-(Pyridyl N-oxide)
 Methylphosphonic Acid Ligands and Erbium(III)
;
_journal_name_full 'Inorganic Chemistry'
_journal_page_first 2443
_journal_page_last 2448
_journal_paper_doi 10.1021/ic0351850
_journal_volume 43
_journal_year 2004
_chemical_formula_sum 'C6 H8 N O5 P'
_chemical_formula_weight 205.10
_chemical_name_systematic
;
  ?
;
_space_group_IT_number 19
_symmetry_cell_setting orthorhombic
_symmetry_space_group_name_Hall 'P 2ac 2ab'
_symmetry_space_group_name_H-M 'P 21 21 21'
_atom_sites_solution_hydrogens geom
_atom_sites_solution_primary direct
_atom_sites_solution_secondary difmap
_audit_creation_method SHELXL
_cell_angle_alpha 90.00
_cell_angle_beta 90.00
_cell_angle_gamma 90.00
_cell_formula_units_Z 4
_cell_length_a 4.8848(3)
_cell_length_b 8.0205(7)
_cell_length_c 19.5581(13)
_cell_measurement_reflns_used 69
_cell_measurement_temperature 293(2)
_cell_measurement_theta_max 16.91
_cell_measurement_theta_min 4.17
_cell_volume 766.26(10)
_computing_cell_refinement 'Siemens XSCANS, 1991'
_computing_data_collection 'Siemens XSCANS, 1991'
_computing_data_reduction 'Siemens SHELXTL Version 5, 1994'
_computing_molecular_graphics 'Siemens SHELXTL Version 5, 1994'
_computing_publication_material 'Siemens SHELXTL Version 5, 1994'
_computing_structure_refinement 'Siemens SHELXTL Version 5, 1994'
_computing_structure_solution 'Siemens SHELXTL Version 5, 1994'
_diffrn_ambient_temperature 293(2)
_diffrn_measurement_device 'Siemens P4'
_diffrn_measurement_method '\w scans'
_diffrn_radiation_monochromator graphite
_diffrn_radiation_source 'fine-focus sealed tube'
_diffrn_radiation_type MoK\a
_diffrn_radiation_wavelength 0.71073
_diffrn_reflns_av_R_equivalents 0.0195
_diffrn_reflns_av_sigmaI/netI 0.0252
_diffrn_reflns_limit_h_max 5
_diffrn_reflns_limit_h_min 0
_diffrn_reflns_limit_k_max 9
_diffrn_reflns_limit_k_min -9
_diffrn_reflns_limit_l_max 23
_diffrn_reflns_limit_l_min -23
_diffrn_reflns_number 3018
_diffrn_reflns_theta_max 25.00
_diffrn_reflns_theta_min 2.08
_diffrn_standards_decay_% 0.0
_diffrn_standards_interval_count 97
_diffrn_standards_number 3
_exptl_absorpt_coefficient_mu 0.348
_exptl_absorpt_correction_T_max 0.9943
_exptl_absorpt_correction_T_min 0.9516
_exptl_absorpt_correction_type empirical
_exptl_crystal_colour colorless
_exptl_crystal_density_diffrn 1.778
_exptl_crystal_density_method none
_exptl_crystal_description prism
_exptl_crystal_F_000 424
_exptl_crystal_size_max 0.460
_exptl_crystal_size_mid 0.287
_exptl_crystal_size_min 0.253
_refine_diff_density_max 0.205
_refine_diff_density_min -0.200
_refine_diff_density_rms 0.041
_refine_ls_abs_structure_details 'Flack H D (1983), Acta Cryst. A39, 876-881'
_refine_ls_abs_structure_Flack -0.13(10)
_refine_ls_extinction_method none
_refine_ls_goodness_of_fit_all 1.054
_refine_ls_goodness_of_fit_obs 1.065
_refine_ls_hydrogen_treatment noref
_refine_ls_matrix_type full
_refine_ls_number_parameters 118
_refine_ls_number_reflns 1340
_refine_ls_number_restraints 0
_refine_ls_restrained_S_all 1.054
_refine_ls_restrained_S_obs 1.065
_refine_ls_R_factor_all 0.0237
_refine_ls_R_factor_obs 0.0224
_refine_ls_shift/esd_max 0.001
_refine_ls_shift/esd_mean 0.000
_refine_ls_structure_factor_coef Fsqd
_refine_ls_weighting_details 'w=1/[\s^2^(Fo^2^)+(0.0500P)^2^+0.0000P] where P=(Fo^2^+2Fc^2^)/3'
_refine_ls_weighting_scheme calc
_refine_ls_wR_factor_all 0.0671
_refine_ls_wR_factor_obs 0.0661
_reflns_number_observed 1281
_reflns_number_total 1340
_reflns_observed_criterion 2sigma(I)
_cod_data_source_file ic0351850si20031020_102714_3.cif
_cod_data_source_block rtp98n/4-H
_cod_depositor_comments
;
The following automatic conversions were performed:
'_symmetry_cell_setting' value 'Orthorhombic' changed to 'orthorhombic'
according to '/home/saulius/struct/CIF-dictionaries/cif_core.dic'
dictionary named 'cif_core.dic' version 2.4.1 from 2010-06-29.

Automatic conversion script
Id: cif_fix_enum 1527 2010-12-29 10:47:43Z saulius 

The following automatic conversions were performed:

'_refine_ls_weighting_scheme' value 'calc
w=1/[\s^2^(Fo^2^)+(0.0500P)^2^+0.0000P] where P=(Fo^2^+2Fc^2^)/3' was
changed to 'calc'. New tag '_refine_ls_weighting_details' was
created. The value of the new tag was set to
'w=1/[\s^2^(Fo^2^)+(0.0500P)^2^+0.0000P] where P=(Fo^2^+2Fc^2^)/3'.

Automatic conversion script
Id: cif_fix_values 3143 2015-03-26 13:38:13Z robertas 
;
_cod_database_code 4310797

loop_
_symmetry_equiv_pos_as_xyz
'x, y, z'
'-x+1/2, -y, z+1/2'
'-x, y+1/2, -z+1/2'
'x+1/2, -y+1/2, -z'

loop_
_atom_site_aniso_label
_atom_site_aniso_U_11
_atom_site_aniso_U_22
_atom_site_aniso_U_33
_atom_site_aniso_U_23
_atom_site_aniso_U_13
_atom_site_aniso_U_12
P 0.0164(2) 0.0171(2) 0.0131(2) 0.0010(2) 0.0000(2) 0.0006(2)
O1 0.0484(9) 0.0255(7) 0.0162(6) 0.0006(5) 0.0027(6) 0.0001(7)
O2 0.0269(7) 0.0240(6) 0.0175(6) 0.0019(5) -0.0018(5) 0.0066(6)
O3 0.0212(7) 0.0291(7) 0.0167(6) 0.0035(5) 0.0040(5) 0.0036(6)
O4 0.0256(7) 0.0258(6) 0.0161(6) -0.0017(5) -0.0043(5) -0.0014(6)
O5 0.0240(7) 0.0282(7) 0.0285(7) -0.0064(5) -0.0100(6) 0.0037(6)
N 0.0264(8) 0.0200(7) 0.0187(7) 0.0029(6) -0.0012(6) -0.0035(7)
C1 0.0296(10) 0.0277(10) 0.0290(10) 0.0122(8) -0.0089(9) -0.0044(9)
C2 0.0234(10) 0.0255(9) 0.0514(12) 0.0164(10) 0.0008(10) 0.0042(9)
C3 0.0315(11) 0.0227(9) 0.0378(11) 0.0035(8) 0.0080(9) 0.0047(9)
C4 0.0283(10) 0.0216(9) 0.0242(9) -0.0013(7) 0.0014(8) 0.0023(9)
C5 0.0186(9) 0.0181(8) 0.0193(8) 0.0019(6) 0.0023(7) -0.0030(8)
C6 0.0174(9) 0.0194(8) 0.0148(8) -0.0005(6) -0.0001(7) -0.0007(7)

loop_
_atom_site_label
_atom_site_type_symbol
_atom_site_fract_x
_atom_site_fract_y
_atom_site_fract_z
_atom_site_U_iso_or_equiv
_atom_site_thermal_displace_type
_atom_site_occupancy
_atom_site_calc_flag
_atom_site_refinement_flags
_atom_site_disorder_group
P P 0.06478(9) 0.67563(5) 0.10214(2) 0.01552(14) Uani 1 d . .
O1 O 0.0203(3) 0.41890(15) 0.24965(6) 0.0300(3) Uani 1 d . .
H1A H -0.0519 0.3440 0.2746 0.038 Uiso 0.50 d P .
O2 O -0.1498(3) 0.8111(2) 0.08254(6) 0.0228(3) Uani 1 d . .
H2A H -0.1747 0.7997 0.0398 0.029 Uiso 1 d . .
O3 O 0.2624(3) 0.6370(2) 0.04575(6) 0.0223(3) Uani 1 d . .
O4 O 0.1940(3) 0.72535(15) 0.16930(6) 0.0225(3) Uani 1 d . .
H4A H 0.1368 0.7862 0.2019 0.028 Uiso 0.50 d P .
O5 O -0.2820(3) 0.4448(2) 0.05647(6) 0.0269(3) Uani 1 d . .
H5A H -0.4168 0.5118 0.0578 0.034 Uiso 1 d . .
N N 0.1378(3) 0.3254(2) 0.19939(7) 0.0217(3) Uani 1 d . .
C1 C 0.3398(4) 0.2190(2) 0.21656(10) 0.0288(5) Uani 1 d . .
H1 H 0.4016(4) 0.2150(2) 0.26150(10) 0.036 Uiso 1 calc R .
C2 C 0.4547(5) 0.1169(2) 0.16852(11) 0.0335(5) Uani 1 d . .
H2 H 0.5949(5) 0.0438(2) 0.18025(11) 0.042 Uiso 1 calc R .
C3 C 0.3580(5) 0.1245(2) 0.10207(10) 0.0307(5) Uani 1 d . .
H3 H 0.4269(5) 0.0525(2) 0.06900(10) 0.038 Uiso 1 calc R .
C4 C 0.1601(4) 0.2387(2) 0.08520(9) 0.0247(4) Uani 1 d . .
H4 H 0.0989(4) 0.2453(2) 0.04026(9) 0.031 Uiso 1 calc R .
C5 C 0.0499(4) 0.3444(2) 0.13407(8) 0.0187(4) Uani 1 d . .
C6 C -0.1405(4) 0.4850(2) 0.11737(8) 0.0172(4) Uani 1 d . .
H6 H -0.2701(4) 0.5030(2) 0.15490(8) 0.021 Uiso 1 calc R .

loop_
_atom_type_symbol
_atom_type_description
_atom_type_scat_dispersion_real
_atom_type_scat_dispersion_imag
_atom_type_scat_source
C C 0.0033 0.0016 'International Tables Vol C Tables 4.2.6.8 and 6.1.1.4'
H H 0.0000 0.0000 'International Tables Vol C Tables 4.2.6.8 and 6.1.1.4'
N N 0.0061 0.0033 'International Tables Vol C Tables 4.2.6.8 and 6.1.1.4'
O O 0.0106 0.0060 'International Tables Vol C Tables 4.2.6.8 and 6.1.1.4'
P P 0.1023 0.0942 'International Tables Vol C Tables 4.2.6.8 and 6.1.1.4'

loop_
_geom_angle_atom_site_label_1
_geom_angle_atom_site_label_2
_geom_angle_atom_site_label_3
_geom_angle
_geom_angle_site_symmetry_1
_geom_angle_site_symmetry_3
_geom_angle_publ_flag
O3 P O4 115.18(7) . . ?
O3 P O2 113.37(7) . . ?
O4 P O2 108.12(7) . . ?
O3 P C6 107.25(8) . . ?
O4 P C6 107.71(7) . . ?
O2 P C6 104.53(8) . . ?
N O1 H1A 101.52(12) . . ?
P O2 H2A 105.27(11) . . ?
P O4 H4A 131.76(13) . . ?
C6 O5 H5A 102.02(13) . . ?
C1 N C5 122.5(2) . . ?
C1 N O1 118.51(15) . . ?
C5 N O1 119.0(2) . . ?
N C1 C2 120.6(2) . . ?
N C1 H1 119.69(10) . . ?
C2 C1 H1 119.69(11) . . ?
C1 C2 C3 118.6(2) . . ?
C1 C2 H2 120.70(12) . . ?
C3 C2 H2 120.70(13) . . ?
C4 C3 C2 119.7(2) . . ?
C4 C3 H3 120.15(11) . . ?
C2 C3 H3 120.15(12) . . ?
C3 C4 C5 121.1(2) . . ?
C3 C4 H4 119.46(11) . . ?
C5 C4 H4 119.46(11) . . ?
N C5 C4 117.2(2) . . ?
N C5 C6 119.11(15) . . ?
C4 C5 C6 123.44(15) . . ?
O5 C6 C5 108.39(13) . . ?
O5 C6 P 108.49(10) . . ?
C5 C6 P 108.68(12) . . ?
O5 C6 H6 110.40(9) . . ?
C5 C6 H6 110.40(9) . . ?
P C6 H6 110.40(5) . . ?

loop_
_geom_bond_atom_site_label_1
_geom_bond_atom_site_label_2
_geom_bond_distance
_geom_bond_site_symmetry_2
_geom_bond_publ_flag
P O3 1.4979(12) . ?
P O4 1.5108(12) . ?
P O2 1.5575(13) . ?
P C6 1.852(2) . ?
O1 N 1.363(2) . ?
O1 H1A 0.8500(13) . ?
O2 H2A 0.8500(11) . ?
O4 H4A 0.8500(12) . ?
O5 C6 1.414(2) . ?
O5 H5A 0.8503(13) . ?
N C1 1.347(3) . ?
N C5 1.356(2) . ?
C1 C2 1.367(3) . ?
C1 H1 0.93 . ?
C2 C3 1.384(3) . ?
C2 H2 0.93 . ?
C3 C4 1.372(3) . ?
C3 H3 0.93 . ?
C4 C5 1.386(3) . ?
C4 H4 0.93 . ?
C5 C6 1.498(3) . ?
C6 H6 0.98 . ?
